data_2300733
loop_
_publ_author_name
'Kleemiss, Florian'
'Peyerimhoff, Norbert'
'Bodensteiner, Michael'

_publ_section_title
;
 Refinement of X-ray and electron diffraction crystal structures using
 analytical Fourier transforms of Slater-type atomic wavefunctions in
 <i>Olex2</i>.
;
_journal_issue 'Pt 1'
_journal_name_full 'Journal of applied crystallography'
_journal_page_first 161
_journal_page_last 174
_journal_paper_doi 10.1107/S1600576723010981
_journal_volume 57
_journal_year 2024
_chemical_formula_moiety 'C24 H44 Os P2'
_chemical_formula_sum 'C24 H44 Os P2'
_chemical_formula_weight 584.789
_space_group_crystal_system monoclinic
_space_group_IT_number 14
_space_group_name_Hall '-P 2yn'
_space_group_name_H-M_alt 'P 1 21/n 1'
_symmetry_Int_Tables_number 14
_audit_creation_date 2023-01-24
_audit_creation_method
;
Olex2 1.5-dev
(compiled Jan 24 2023 10:15:58, GUI svn.r6371)
;
_cell_angle_alpha 90
_cell_angle_beta 98.563(1)
_cell_angle_gamma 90
_cell_formula_units_Z 4
_cell_length_a 10.8918(1)
_cell_length_b 13.7619(1)
_cell_length_c 17.0714(2)
_cell_volume 2530.34(4)
_computing_molecular_graphics 'Olex2 1.5-dev (Dolomanov et al., 2009)'
_computing_publication_material 'Olex2 1.5-dev (Dolomanov et al., 2009)'
_computing_structure_refinement 'olex2.refine 1.5-dev (Bourhis et al., 2015)'
_computing_structure_solution 'SHELXT 2018/2 (Sheldrick, 2018)'
_diffrn_measured_fraction_theta_full 0.9976
_diffrn_measured_fraction_theta_max 0.9749
_diffrn_radiation_type 'Mo K\a'
_diffrn_radiation_wavelength 0.71073
_diffrn_reflns_av_R_equivalents 0.0582
_diffrn_reflns_av_unetI/netI 0.0248
_diffrn_reflns_Laue_measured_fraction_full 0.9976
_diffrn_reflns_Laue_measured_fraction_max 0.9749
_diffrn_reflns_limit_h_max 18
_diffrn_reflns_limit_h_min -18
_diffrn_reflns_limit_k_max 23
_diffrn_reflns_limit_k_min -23
_diffrn_reflns_limit_l_max 29
_diffrn_reflns_limit_l_min -29
_diffrn_reflns_number 196209
_diffrn_reflns_point_group_measured_fraction_full 0.9976
_diffrn_reflns_point_group_measured_fraction_max 0.9749
_diffrn_reflns_theta_full 25.2417
_diffrn_reflns_theta_max 37.64
_diffrn_reflns_theta_min 3.51
_exptl_absorpt_coefficient_mu 5.176
_exptl_crystal_density_diffrn 1.535
_exptl_crystal_F_000 1174.582
_refine_diff_density_max 0.8731
_refine_diff_density_min -0.9716
_refine_diff_density_rms 0.1757
_refine_ls_d_res_high 0.5819
_refine_ls_d_res_low 5.7986
_refine_ls_extinction_coef 0.0001
_refine_ls_extinction_expression Fc^*^=kFc[1+0.001xFc^2^\l^3^/sin(2\q)]^-1/4^
_refine_ls_goodness_of_fit_ref 1.0338
_refine_ls_hydrogen_treatment mixed
_refine_ls_matrix_type full
_refine_ls_number_constraints 22
_refine_ls_number_parameters 315
_refine_ls_number_reflns 13109
_refine_ls_number_restraints 0
_refine_ls_restrained_S_all 1.0338
_refine_ls_R_factor_all 0.0298
_refine_ls_R_factor_gt 0.0212
_refine_ls_shift/su_max -0.0007
_refine_ls_shift/su_mean 0.0000
_refine_ls_structure_factor_coef Fsqd
_refine_ls_weighting_details 'w=1/[\s^2^(Fo^2^)+(0.0099P)^2^+1.1883P] where P=(Fo^2^+2Fc^2^)/3'
_refine_ls_weighting_scheme calc
_refine_ls_wR_factor_gt 0.0352
_refine_ls_wR_factor_ref 0.0371
_reflns_Friedel_coverage 0.0
_reflns_limit_h_max 14
_reflns_limit_h_min -18
_reflns_limit_k_max 23
_reflns_limit_k_min 0
_reflns_limit_l_max 29
_reflns_limit_l_min -13
_reflns_number_gt 11278
_reflns_number_total 13109
_reflns_threshold_expression I>=2u(I)
_cod_data_source_file os_SFAC.cif
_cod_data_source_block os
_cod_depositor_comments 'Adding full bibliography for 2300730--2300733.cif.'
_cod_database_code 2300733
_olex2_refinement_description
;
1. Rigid body (RIGU) restrains
 Hc, Os
 with sigma for 1-2 distances of 0.004 and sigma for 1-3 distances of 0.004
 Hd, Os
 with sigma for 1-2 distances of 0.004 and sigma for 1-3 distances of 0.004
2.a Ternary CH refined with riding coordinates:
 C005(H005), C006(H006), C008(H008), C00C(H00e)
2.b Aromatic/amide H refined with riding coordinates:
 C009(H009), C00B(H00d), C00E(H00i), C00F(H00j), C00H(H00n), C00J(H00r),
 C00L(H00v), C00O(H00), C00P(H1), C00Q(H2)
2.c Idealised Me refined as rotating group:
 C00A(H00a,H00b,H00c), C00D(H00f,H00g,H00h), C00G(H00k,H00l,H00m), C00I(H00o,
 H00p,H00q), C00K(H00s,H00t,H00u), C00M(H00w,H00x,H00y), C00N(H00z,Hf,Hg),
 C00R(H3,Hh,Hi)
;
_olex2_submission_special_instructions 'No special instructions were received'

loop_
_space_group_symop_id
_space_group_symop_operation_xyz
1 x,y,z
2 -x+1/2,y+1/2,-z+1/2
3 -x,-y,-z
4 x-1/2,-y-1/2,z-1/2

loop_
_atom_site_label
_atom_site_type_symbol
_atom_site_fract_x
_atom_site_fract_y
_atom_site_fract_z
_atom_site_U_iso_or_equiv
_atom_site_adp_type
_atom_site_occupancy
_atom_site_refinement_flags_posn
_atom_site_refinement_flags_adp
P002 P 0.64834(3) 0.59857(2) 0.200799(19) 0.01290(5) Uani 1.000000 . .
P003 P 0.33820(3) 0.40610(2) 0.268419(18) 0.01258(5) Uani 1.000000 . .
C004 C 0.37841(12) 0.32775(9) 0.35563(7) 0.0157(2) Uani 1.000000 . .
C005 C 0.30578(13) 0.31754(9) 0.18632(8) 0.0178(2) Uani 1.000000 . .
H005 H 0.24409(13) 0.27145(9) 0.20047(8) 0.018(4) Uiso 1.000000 R .
C006 C 0.76650(12) 0.65201(9) 0.27751(8) 0.0181(2) Uani 1.000000 . .
H006 H 0.83372(12) 0.67716(9) 0.25094(8) 0.023(4) Uiso 1.000000 R .
C007 C 0.61734(12) 0.69834(9) 0.12928(7) 0.0153(2) Uani 1.000000 . .
C008 C 0.73921(13) 0.51152(9) 0.14849(8) 0.0183(2) Uani 1.000000 . .
H008 H 0.75790(13) 0.45544(9) 0.18362(8) 0.021(4) Uiso 1.000000 R .
C009 C 0.33194(13) 0.23313(9) 0.35890(8) 0.0193(2) Uani 1.000000 . .
H009 H 0.28211(13) 0.20727(9) 0.31486(8) 0.027(5) Uiso 1.000000 R .
C00A C 0.24996(16) 0.36653(12) 0.10866(9) 0.0295(3) Uani 1.000000 . .
H00a H 0.1779(7) 0.4031(8) 0.1168(2) 0.037(5) Uiso 1.000000 GR .
H00b H 0.3102(4) 0.4094(7) 0.0915(4) 0.041(6) Uiso 1.000000 GR .
H00c H 0.2268(11) 0.31784(13) 0.0689(2) 0.055(7) Uiso 1.000000 GR .
C00B C 0.50083(13) 0.70534(10) 0.08310(8) 0.0190(2) Uani 1.000000 . .
H00d H 0.44126(13) 0.65807(10) 0.08761(8) 0.020(4) Uiso 1.000000 R .
C00C C 0.18079(12) 0.45037(9) 0.28147(9) 0.0198(2) Uani 1.000000 . .
H00e H 0.15832(12) 0.50172(9) 0.24218(9) 0.022(4) Uiso 1.000000 R .
C00D C 0.82238(15) 0.57576(11) 0.33750(10) 0.0281(3) Uani 1.000000 . .
H00f H 0.7602(3) 0.5541(7) 0.3679(5) 0.040(6) Uiso 1.000000 GR .
H00g H 0.8514(10) 0.5215(4) 0.30999(10) 0.040(6) Uiso 1.000000 GR .
H00h H 0.8906(7) 0.6037(3) 0.3723(5) 0.037(5) Uiso 1.000000 GR .
C00E C 0.70636(14) 0.76895(10) 0.11921(9) 0.0215(3) Uani 1.000000 . .
H00i H 0.78554(14) 0.76466(10) 0.14819(9) 0.029(5) Uiso 1.000000 R .
C00F C 0.45235(14) 0.36439(11) 0.42297(8) 0.0240(3) Uani 1.000000 . .
H00j H 0.48482(14) 0.42680(11) 0.42193(8) 0.029(5) Uiso 1.000000 R .
C00G C 0.66230(15) 0.47371(11) 0.07235(9) 0.0248(3) Uani 1.000000 . .
H00k H 0.5870(5) 0.4451(8) 0.08450(13) 0.038(6) Uiso 1.000000 GR .
H00l H 0.6425(10) 0.52661(19) 0.0360(3) 0.031(5) Uiso 1.000000 GR .
H00m H 0.7091(5) 0.4256(6) 0.0487(4) 0.040(6) Uiso 1.000000 GR .
C00H C 0.67763(16) 0.84530(10) 0.06642(9) 0.0258(3) Uani 1.000000 . .
H00n H 0.73747(16) 0.89179(10) 0.06038(9) 0.036(5) Uiso 1.000000 R .
C00I C 0.71497(14) 0.73709(10) 0.32015(9) 0.0245(3) Uani 1.000000 . .
H00o H 0.6774(9) 0.7834(4) 0.28184(10) 0.032(5) Uiso 1.000000 GR .
H00p H 0.6538(8) 0.71358(15) 0.3506(5) 0.033(5) Uiso 1.000000 GR .
H00q H 0.7813(2) 0.7677(5) 0.3548(5) 0.034(5) Uiso 1.000000 GR .
C00J C 0.56056(16) 0.85237(10) 0.02291(8) 0.0268(3) Uani 1.000000 . .
H00r H 0.54098(16) 0.90443(10) -0.01141(8) 0.040(6) Uiso 1.000000 R .
C00K C 0.07860(13) 0.37332(11) 0.26788(10) 0.0256(3) Uani 1.000000 . .
H00s H 0.0673(8) 0.3530(6) 0.21347(19) 0.038(6) Uiso 1.000000 GR .
H00t H 0.1019(5) 0.3184(4) 0.3015(5) 0.033(5) Uiso 1.000000 GR .
H00u H 0.0024(3) 0.4002(3) 0.2802(7) 0.040(6) Uiso 1.000000 GR .
C00L C 0.35949(14) 0.17738(10) 0.42731(9) 0.0244(3) Uani 1.000000 . .
H00v H 0.32889(14) 0.11438(10) 0.42845(9) 0.037(5) Uiso 1.000000 R .
C00M C 0.42159(15) 0.25948(11) 0.17555(10) 0.0276(3) Uani 1.000000 . .
H00w H 0.4848(4) 0.30295(14) 0.1629(7) 0.037(5) Uiso 1.000000 GR .
H00x H 0.4515(7) 0.2254(7) 0.2237(3) 0.037(5) Uiso 1.000000 GR .
H00y H 0.4013(3) 0.2136(6) 0.1332(5) 0.043(6) Uiso 1.000000 GR .
C00N C 0.18279(16) 0.49628(12) 0.36307(11) 0.0312(3) Uani 1.000000 . .
H00z H 0.1986(12) 0.44697(19) 0.40308(12) 0.043(6) Uiso 1.000000 GR .
Hf H 0.2471(8) 0.5445(6) 0.3714(3) 0.041(6) Uiso 1.000000 GR .
Hg H 0.1040(4) 0.5262(8) 0.3660(3) 0.042(6) Uiso 1.000000 GR .
C00O C 0.47233(15) 0.78197(11) 0.03039(8) 0.0254(3) Uani 1.000000 . .
H00 H 0.39404(15) 0.78588(11) 0.00019(8) 0.030(5) Uiso 1.000000 R .
C00P C 0.43217(15) 0.21528(12) 0.49358(9) 0.0285(3) Uani 1.000000 . .
H1 H 0.45010(15) 0.17806(12) 0.53932(9) 0.040(6) Uiso 1.000000 R .
C00Q C 0.47820(16) 0.30903(12) 0.49152(9) 0.0313(3) Uani 1.000000 . .
H2 H 0.52650(16) 0.33494(12) 0.53615(9) 0.035(5) Uiso 1.000000 R .
C00R C 0.86376(15) 0.55062(12) 0.13050(11) 0.0299(3) Uani 1.000000 . .
H3 H 0.84951(16) 0.6063(5) 0.0965(6) 0.036(5) Uiso 1.000000 GR .
Hh H 0.9146(4) 0.5690(8) 0.17908(13) 0.030(5) Uiso 1.000000 GR .
Hi H 0.9052(5) 0.5011(3) 0.1047(6) 0.035(5) Uiso 1.000000 GR .
Os Os 0.478323(5) 0.530032(3) 0.249003(3) 0.015053(15) Uani 1.000000 . U
H H 0.396(3) 0.574(2) 0.3061(17) 0.089(9) Uiso 1.000000 . .
Ha H 0.548(2) 0.5267(17) 0.3290(15) 0.061(8) Uiso 1.000000 . .
Hb H 0.4850(17) 0.6403(14) 0.2630(10) 0.030(5) Uiso 1.000000 . .
Hc H 0.463(2) 0.4837(15) 0.1690(13) 0.044(6) Uiso 1.000000 . U
Hd H 0.563(2) 0.4432(16) 0.2582(13) 0.048(6) Uiso 1.000000 . U
He H 0.373(2) 0.5746(16) 0.1912(13) 0.050(6) Uiso 1.000000 . .

loop_
_atom_site_aniso_label
_atom_site_aniso_U_11
_atom_site_aniso_U_22
_atom_site_aniso_U_33
_atom_site_aniso_U_12
_atom_site_aniso_U_13
_atom_site_aniso_U_23
P002 0.01181(13) 0.01071(12) 0.01609(13) -0.00091(10) 0.00182(10) 0.00062(10)
P003 0.01181(13) 0.01134(12) 0.01493(13) -0.00062(10) 0.00309(10) 0.00019(10)
C004 0.0138(5) 0.0161(5) 0.0176(5) -0.0005(4) 0.0040(4) 0.0023(4)
C005 0.0203(6) 0.0161(5) 0.0173(5) -0.0035(4) 0.0041(5) -0.0020(4)
C006 0.0151(6) 0.0154(5) 0.0224(6) -0.0006(4) -0.0018(4) -0.0013(4)
C007 0.0170(6) 0.0128(5) 0.0165(5) -0.0004(4) 0.0038(4) 0.0006(4)
C008 0.0192(6) 0.0140(5) 0.0228(6) 0.0009(4) 0.0070(5) 0.0002(4)
C009 0.0198(6) 0.0174(5) 0.0208(6) -0.0015(4) 0.0037(5) 0.0033(4)
C00A 0.0365(9) 0.0321(8) 0.0180(6) -0.0110(7) -0.0019(6) 0.0014(5)
C00B 0.0207(6) 0.0187(5) 0.0172(6) 0.0003(5) 0.0012(5) 0.0018(4)
C00C 0.0129(5) 0.0166(5) 0.0308(7) 0.0015(4) 0.0057(5) 0.0008(5)
C00D 0.0257(7) 0.0250(7) 0.0298(7) 0.0045(6) -0.0087(6) 0.0006(6)
C00E 0.0228(7) 0.0169(5) 0.0253(7) -0.0041(5) 0.0048(5) 0.0024(5)
C00F 0.0267(7) 0.0243(6) 0.0198(6) -0.0068(5) -0.0004(5) 0.0025(5)
C00G 0.0305(8) 0.0236(6) 0.0219(6) -0.0003(6) 0.0098(5) -0.0054(5)
C00H 0.0376(8) 0.0162(6) 0.0254(7) -0.0050(5) 0.0103(6) 0.0026(5)
C00I 0.0253(7) 0.0199(6) 0.0262(7) -0.0006(5) -0.0026(6) -0.0065(5)
C00J 0.0464(9) 0.0174(6) 0.0169(6) 0.0035(6) 0.0054(6) 0.0032(5)
C00K 0.0143(6) 0.0221(6) 0.0413(9) -0.0016(5) 0.0071(6) 0.0005(6)
C00L 0.0256(7) 0.0199(6) 0.0289(7) 0.0017(5) 0.0084(6) 0.0092(5)
C00M 0.0311(8) 0.0229(6) 0.0318(8) 0.0003(6) 0.0145(6) -0.0080(6)
C00N 0.0253(8) 0.0282(7) 0.0441(10) -0.0008(6) 0.0186(7) -0.0114(7)
C00O 0.0320(8) 0.0258(7) 0.0170(6) 0.0043(6) -0.0012(5) 0.0035(5)
C00P 0.0288(8) 0.0345(8) 0.0225(7) 0.0034(6) 0.0051(6) 0.0129(6)
C00Q 0.0343(9) 0.0375(8) 0.0196(7) -0.0057(7) -0.0042(6) 0.0065(6)
C00R 0.0218(7) 0.0259(7) 0.0451(10) 0.0014(5) 0.0153(7) -0.0030(6)
Os 0.01479(2) 0.01257(2) 0.01859(2) -0.002904(16) 0.005090(15) 0.000235(17)

loop_
_atom_type_symbol
_atom_type_scat_dispersion_real
_atom_type_scat_dispersion_imag
_atom_type_scat_Cromer_Mann_a1
_atom_type_scat_Cromer_Mann_a2
_atom_type_scat_Cromer_Mann_a3
_atom_type_scat_Cromer_Mann_a4
_atom_type_scat_Cromer_Mann_b1
_atom_type_scat_Cromer_Mann_b2
_atom_type_scat_Cromer_Mann_b3
_atom_type_scat_Cromer_Mann_b4
_atom_type_scat_Cromer_Mann_c
_atom_type_scat_source
_atom_type_scat_dispersion_source
C 0.00347 0.00161 2.31000 1.02000 1.58860 0.86500 20.84390 10.20750 0.56870 51.65120 0.21560 'International Tables Volume C Table 6.1.1.4 (pp. 500-502)' 'Henke, Gullikson and Davis, At. Data and Nucl. Data Tables, 1993, 54, 2'
H 0.00000 0.00000 0.49300 0.32291 0.14019 0.04081 10.51090 26.12570 3.14236 57.79970 0.00304 'International Tables Volume C Table 6.1.1.4 (pp. 500-502)' 'Henke, Gullikson and Davis, At. Data and Nucl. Data Tables, 1993, 54, 2'
Os -1.02940 7.59418 28.18940 16.15500 14.93050 5.67589 1.62903 8.97948 0.38266 48.16470 11.00050 'International Tables Volume C Table 6.1.1.4 (pp. 500-502)' 'Henke, Gullikson and Davis, At. Data and Nucl. Data Tables, 1993, 54, 2'
P 0.10434 0.09671 6.43450 4.17910 1.78000 1.49080 1.90670 27.15700 0.52600 68.16450 1.11490 'International Tables Volume C Table 6.1.1.4 (pp. 500-502)' 'Henke, Gullikson and Davis, At. Data and Nucl. Data Tables, 1993, 54, 2'

loop_
_geom_angle_atom_site_label_1
_geom_angle_atom_site_label_2
_geom_angle_atom_site_label_3
_geom_angle
_geom_angle_site_symmetry_1
_geom_angle_site_symmetry_3
_geom_angle_publ_flag
C007 P002 C006 102.33(6) . . ?
C008 P002 C006 103.41(6) . . ?
C008 P002 C007 102.73(6) . . ?
Os P002 C006 114.62(5) . . ?
Os P002 C007 117.38(4) . . ?
Os P002 C008 114.51(4) . . ?
C005 P003 C004 102.86(6) . . ?
C00C P003 C004 101.97(6) . . ?
C00C P003 C005 103.33(6) . . ?
Os P003 C004 117.37(4) . . ?
Os P003 C005 115.25(4) . . ?
Os P003 C00C 114.13(4) . . ?
C009 C004 P003 122.25(10) . . ?
C00F C004 P003 119.59(10) . . ?
C00F C004 C009 118.07(12) . . ?
H005 C005 P003 107.46(4) . . ?
C00A C005 P003 111.85(10) . . ?
C00A C005 H005 107.46(8) . . ?
C00M C005 P003 111.58(10) . . ?
C00M C005 H005 107.46(8) . . ?
C00M C005 C00A 110.79(12) . . ?
H006 C006 P002 107.60(4) . . ?
C00D C006 P002 111.58(9) . . ?
C00D C006 H006 107.60(8) . . ?
C00I C006 P002 112.09(9) . . ?
C00I C006 H006 107.60(8) . . ?
C00I C006 C00D 110.16(12) . . ?
C00B C007 P002 119.33(9) . . ?
C00E C007 P002 122.58(10) . . ?
C00E C007 C00B 118.09(12) . . ?
H008 C008 P002 106.84(4) . . ?
C00G C008 P002 111.29(10) . . ?
C00G C008 H008 106.84(7) . . ?
C00R C008 P002 114.80(9) . . ?
C00R C008 H008 106.84(8) . . ?
C00R C008 C00G 109.78(12) . . ?
H009 C009 C004 119.62(8) . . ?
C00L C009 C004 120.77(13) . . ?
C00L C009 H009 119.62(9) . . ?
H00a C00A C005 109.5 . . ?
H00b C00A C005 109.5 . . ?
H00b C00A H00a 109.5 . . ?
H00c C00A C005 109.5 . . ?
H00c C00A H00a 109.5 . . ?
H00c C00A H00b 109.5 . . ?
H00d C00B C007 119.50(7) . . ?
C00O C00B C007 120.99(13) . . ?
C00O C00B H00d 119.50(9) . . ?
H00e C00C P003 107.11(4) . . ?
C00K C00C P003 114.63(9) . . ?
C00K C00C H00e 107.11(8) . . ?
C00N C00C P003 110.84(10) . . ?
C00N C00C H00e 107.11(9) . . ?
C00N C00C C00K 109.66(12) . . ?
H00f C00D C006 109.5 . . ?
H00g C00D C006 109.5 . . ?
H00g C00D H00f 109.5 . . ?
H00h C00D C006 109.5 . . ?
H00h C00D H00f 109.5 . . ?
H00h C00D H00g 109.5 . . ?
H00i C00E C007 119.64(8) . . ?
C00H C00E C007 120.73(14) . . ?
C00H C00E H00i 119.64(9) . . ?
H00j C00F C004 119.50(8) . . ?
C00Q C00F C004 121.01(13) . . ?
C00Q C00F H00j 119.50(9) . . ?
H00k C00G C008 109.5 . . ?
H00l C00G C008 109.5 . . ?
H00l C00G H00k 109.5 . . ?
H00m C00G C008 109.5 . . ?
H00m C00G H00k 109.5 . . ?
H00m C00G H00l 109.5 . . ?
H00n C00H C00E 119.89(9) . . ?
C00J C00H C00E 120.21(14) . . ?
C00J C00H H00n 119.89(8) . . ?
H00o C00I C006 109.5 . . ?
H00p C00I C006 109.5 . . ?
H00p C00I H00o 109.5 . . ?
H00q C00I C006 109.5 . . ?
H00q C00I H00o 109.5 . . ?
H00q C00I H00p 109.5 . . ?
H00r C00J C00H 120.01(8) . . ?
C00O C00J C00H 119.97(13) . . ?
C00O C00J H00r 120.01(9) . . ?
H00s C00K C00C 109.5 . . ?
H00t C00K C00C 109.5 . . ?
H00t C00K H00s 109.5 . . ?
H00u C00K C00C 109.5 . . ?
H00u C00K H00s 109.5 . . ?
H00u C00K H00t 109.5 . . ?
H00v C00L C009 119.87(9) . . ?
C00P C00L C009 120.27(13) . . ?
C00P C00L H00v 119.87(8) . . ?
H00w C00M C005 109.5 . . ?
H00x C00M C005 109.5 . . ?
H00x C00M H00w 109.5 . . ?
H00y C00M C005 109.5 . . ?
H00y C00M H00w 109.5 . . ?
H00y C00M H00x 109.5 . . ?
H00z C00N C00C 109.5 . . ?
Hf C00N C00C 109.5 . . ?
Hf C00N H00z 109.5 . . ?
Hg C00N C00C 109.5 . . ?
Hg C00N H00z 109.5 . . ?
Hg C00N Hf 109.5 . . ?
C00J C00O C00B 119.95(14) . . ?
H00 C00O C00B 120.02(9) . . ?
H00 C00O C00J 120.02(9) . . ?
H1 C00P C00L 120.15(8) . . ?
C00Q C00P C00L 119.70(14) . . ?
C00Q C00P H1 120.15(9) . . ?
C00P C00Q C00F 120.18(15) . . ?
H2 C00Q C00F 119.91(9) . . ?
H2 C00Q C00P 119.91(9) . . ?
H3 C00R C008 109.5 . . ?
Hh C00R C008 109.5 . . ?
Hh C00R H3 109.5 . . ?
Hi C00R C008 109.5 . . ?
Hi C00R H3 109.5 . . ?
Hi C00R Hh 109.5 . . ?
P003 Os P002 155.621(11) . . ?
H Os P002 129.0(11) . . ?
H Os P003 75.2(11) . . ?
Ha Os P002 90.6(10) . . ?
Ha Os P003 96.1(9) . . ?
Ha Os H 72.3(14) . . ?
Hb Os P002 68.5(7) . . ?
Hb Os P003 135.5(7) . . ?
Hb Os H 62.1(12) . . ?
Hb Os Ha 83.1(11) . . ?
Hc Os P002 80.7(8) . . ?
Hc Os P003 80.3(8) . . ?
Hc Os H 138.3(13) . . ?
Hc Os Ha 144.4(13) . . ?
Hc Os Hb 124.1(11) . . ?
Hd Os P002 81.4(8) . . ?
Hd Os P003 79.0(9) . . ?
Hd Os H 130.8(14) . . ?
Hd Os Ha 69.5(12) . . ?
Hd Os Hb 139.0(11) . . ?
Hd Os Hc 75.0(11) . . ?
He Os P002 99.7(8) . . ?
He Os P003 86.6(8) . . ?
He Os H 78.3(13) . . ?
He Os Ha 148.7(13) . . ?
He Os Hb 73.6(10) . . ?
He Os Hc 66.9(11) . . ?
He Os Hd 141.0(12) . . ?

loop_
_geom_bond_atom_site_label_1
_geom_bond_atom_site_label_2
_geom_bond_distance
_geom_bond_site_symmetry_2
_geom_bond_publ_flag
P002 C006 1.8467(13) . ?
P002 C007 1.8350(12) . ?
P002 C008 1.8642(13) . ?
P002 Os 2.3344(3) . ?
P003 C004 1.8377(13) . ?
P003 C005 1.8512(13) . ?
P003 C00C 1.8639(13) . ?
P003 Os 2.3449(3) . ?
C004 C009 1.4011(18) . ?
C004 C00F 1.3959(19) . ?
C005 H005 0.9800 . ?
C005 C00A 1.530(2) . ?
C005 C00M 1.527(2) . ?
C006 H006 0.9800 . ?
C006 C00D 1.5280(19) . ?
C006 C00I 1.5290(19) . ?
C007 C00B 1.3940(18) . ?
C007 C00E 1.4012(18) . ?
C008 H008 0.9800 . ?
C008 C00G 1.529(2) . ?
C008 C00R 1.532(2) . ?
C009 H009 0.9300 . ?
C009 C00L 1.3923(19) . ?
C00A H00a 0.9600 . ?
C00A H00b 0.9600 . ?
C00A H00c 0.9600 . ?
C00B H00d 0.9300 . ?
C00B C00O 1.3911(19) . ?
C00C H00e 0.9800 . ?
C00C C00K 1.5297(19) . ?
C00C C00N 1.527(2) . ?
C00D H00f 0.9600 . ?
C00D H00g 0.9600 . ?
C00D H00h 0.9600 . ?
C00E H00i 0.9300 . ?
C00E C00H 1.3893(19) . ?
C00F H00j 0.9300 . ?
C00F C00Q 1.390(2) . ?
C00G H00k 0.9600 . ?
C00G H00l 0.9600 . ?
C00G H00m 0.9600 . ?
C00H H00n 0.9300 . ?
C00H C00J 1.380(2) . ?
C00I H00o 0.9600 . ?
C00I H00p 0.9600 . ?
C00I H00q 0.9600 . ?
C00J H00r 0.9300 . ?
C00J C00O 1.384(2) . ?
C00K H00s 0.9600 . ?
C00K H00t 0.9600 . ?
C00K H00u 0.9600 . ?
C00L H00v 0.9300 . ?
C00L C00P 1.383(2) . ?
C00M H00w 0.9600 . ?
C00M H00x 0.9600 . ?
C00M H00y 0.9600 . ?
C00N H00z 0.9600 . ?
C00N Hf 0.9600 . ?
C00N Hg 0.9600 . ?
C00O H00 0.9300 . ?
C00P H1 0.9300 . ?
C00P C00Q 1.387(2) . ?
C00Q H2 0.9300 . ?
C00R H3 0.9600 . ?
C00R Hh 0.9600 . ?
C00R Hi 0.9600 . ?
Os H 1.55(3) . ?
Os Ha 1.46(3) . ?
Os Hb 1.54(2) . ?
Os Hc 1.49(2) . ?
Os Hd 1.50(2) . ?
Os He 1.52(2) . ?

loop_
_geom_torsion_atom_site_label_1
_geom_torsion_atom_site_label_2
_geom_torsion_atom_site_label_3
_geom_torsion_atom_site_label_4
_geom_torsion
_geom_torsion_site_symmetry_1
_geom_torsion_site_symmetry_2
_geom_torsion_site_symmetry_3
_geom_torsion_site_symmetry_4
_geom_torsion_publ_flag
P002 C007 C00B C00O 177.58(11) . . . . ?
P002 C007 C00E C00H -177.67(11) . . . . ?
P003 C004 C009 C00L -176.90(11) . . . . ?
P003 C004 C00F C00Q 176.06(12) . . . . ?
C004 C009 C00L C00P 0.81(17) . . . . ?
C004 C00F C00Q C00P 1.06(18) . . . . ?
C007 C00B C00O C00J 0.37(16) . . . . ?
C007 C00E C00H C00J -0.17(17) . . . . ?
C009 C00L C00P C00Q -0.35(18) . . . . ?
C00B C00O C00J C00H 1.49(17) . . . . ?
C00E C00H C00J C00O -1.58(17) . . . . ?
C00F C00Q C00P C00L -0.6(2) . . . . ?
